data_7227229
loop_
_publ_author_name
'Luo, Hua-Ying'
'Li, Jin-Yu'
'Li, Yue'
'Zhang, Li'
'Li, Jin-Yao'
'jia, dianzeng'
'Xu, Guan-Cheng'

_publ_section_title
;
 Cadmium(II) complexes with 4-acyl pyrazolone derivative and co-ligands:
 crystal structure and antitumor activity
;
_journal_name_full 'RSC Adv.'
_journal_paper_doi 10.1039/C6RA23938B
_journal_year 2016
_chemical_formula_sum 'C115 H92 Cd2 Cl4 N20 O11 S4'
_chemical_formula_weight 2424.93
_chemical_name_systematic
; 
 ? 
;
_space_group_IT_number 2
_symmetry_cell_setting triclinic
_symmetry_space_group_name_Hall '-P 1'
_symmetry_space_group_name_H-M 'P -1'
_atom_sites_solution_hydrogens geom
_atom_sites_solution_primary direct
_atom_sites_solution_secondary difmap
_audit_creation_method SHELXL-97
_audit_update_record
;
2016-09-25 deposited with the CCDC.
2016-12-01 downloaded from the CCDC.
;
_cell_angle_alpha 85.849(3)
_cell_angle_beta 88.224(3)
_cell_angle_gamma 87.932(3)
_cell_formula_units_Z 1
_cell_length_a 10.309(3)
_cell_length_b 12.277(3)
_cell_length_c 21.891(6)
_cell_measurement_reflns_used 9250
_cell_measurement_temperature 120(2)
_cell_measurement_theta_max 27.5562
_cell_measurement_theta_min 2.1625
_cell_volume 2760.4(13)
_computing_cell_refinement 'Bruker SMART APEX II'
_computing_data_collection 'Bruker SMART APEX II'
_computing_data_reduction 'Bruker SAINT'
_computing_molecular_graphics 'Bruker SHELXTL'
_computing_publication_material 'Bruker SHELXTL'
_computing_structure_refinement 'SHELXL-97 (Sheldrick, 1997)'
_computing_structure_solution 'SHELXS-97 (Sheldrick, 1990)'
_diffrn_ambient_temperature 120(2)
_diffrn_measured_fraction_theta_full 0.989
_diffrn_measured_fraction_theta_max 0.989
_diffrn_measurement_device_type 'CCD area detector'
_diffrn_measurement_method 'phi and omega scans'
_diffrn_radiation_monochromator graphite
_diffrn_radiation_source 'fine-focus sealed tube'
_diffrn_radiation_type MoK\a
_diffrn_radiation_wavelength 0.71073
_diffrn_reflns_av_R_equivalents 0.0324
_diffrn_reflns_av_sigmaI/netI 0.0479
_diffrn_reflns_limit_h_max 12
_diffrn_reflns_limit_h_min -12
_diffrn_reflns_limit_k_max 14
_diffrn_reflns_limit_k_min -14
_diffrn_reflns_limit_l_max 26
_diffrn_reflns_limit_l_min -26
_diffrn_reflns_number 21599
_diffrn_reflns_theta_full 25.10
_diffrn_reflns_theta_max 25.10
_diffrn_reflns_theta_min 1.98
_exptl_absorpt_coefficient_mu 0.628
_exptl_absorpt_correction_T_max 0.8847
_exptl_absorpt_correction_T_min 0.8742
_exptl_absorpt_correction_type multi-scan
_exptl_absorpt_process_details sadabs
_exptl_crystal_colour yellow
_exptl_crystal_density_diffrn 1.459
_exptl_crystal_density_method 'not measured'
_exptl_crystal_description block
_exptl_crystal_F_000 1238
_exptl_crystal_size_max 0.26
_exptl_crystal_size_mid 0.23
_exptl_crystal_size_min 0.21
_refine_diff_density_max 2.278
_refine_diff_density_min -0.919
_refine_diff_density_rms 0.160
_refine_ls_extinction_method none
_refine_ls_goodness_of_fit_ref 1.099
_refine_ls_hydrogen_treatment mixed
_refine_ls_matrix_type full
_refine_ls_number_parameters 714
_refine_ls_number_reflns 9736
_refine_ls_number_restraints 7
_refine_ls_restrained_S_all 1.099
_refine_ls_R_factor_all 0.0764
_refine_ls_R_factor_gt 0.0649
_refine_ls_shift/su_max 0.001
_refine_ls_shift/su_mean 0.000
_refine_ls_structure_factor_coef Fsqd
_refine_ls_weighting_details 'calc w=1/[\s^2^(Fo^2^)+(0.0985P)^2^+12.6589P] where P=(Fo^2^+2Fc^2^)/3'
_refine_ls_weighting_scheme calc
_refine_ls_wR_factor_gt 0.1842
_refine_ls_wR_factor_ref 0.1946
_reflns_number_gt 8283
_reflns_number_total 9736
_reflns_threshold_expression >2sigma(I)
_cod_data_source_file c6ra23938b2.cif
_cod_data_source_block CdHLPhen
_cod_original_sg_symbol_H-M P-1
_cod_database_code 7227229

loop_
_symmetry_equiv_pos_as_xyz
'x, y, z'
'-x, -y, -z'

loop_
_atom_site_label
_atom_site_type_symbol
_atom_site_fract_x
_atom_site_fract_y
_atom_site_fract_z
_atom_site_U_iso_or_equiv
_atom_site_adp_type
_atom_site_occupancy
_atom_site_symmetry_multiplicity
_atom_site_calc_flag
_atom_site_refinement_flags
Cd1 Cd 0.82188(4) 0.76473(4) 0.252264(17) 0.02238(15) Uani 1 1 d .
Cl1 Cl 0.4505(2) 0.33907(16) 0.31573(11) 0.0619(6) Uani 1 1 d .
Cl2 Cl 0.5111(2) 1.17478(15) 0.16108(10) 0.0552(5) Uani 1 1 d .
S1 S 1.07980(16) 0.47097(12) 0.39131(7) 0.0305(3) Uani 1 1 d .
S2 S 1.10213(16) 1.02159(12) 0.10218(7) 0.0304(3) Uani 1 1 d .
O1 O 0.8606(4) 0.8161(3) 0.48983(18) 0.0302(9) Uani 1 1 d .
O2 O 0.9700(4) 0.6513(3) 0.30783(17) 0.0238(8) Uani 1 1 d .
O3 O 0.8409(4) 0.7223(3) 0.01199(17) 0.0265(9) Uani 1 1 d .
O4 O 0.9737(4) 0.8568(3) 0.19122(17) 0.0237(8) Uani 1 1 d .
N1 N 0.8298(5) 0.9947(4) 0.5199(2) 0.0293(11) Uani 1 1 d .
N2 N 0.8101(6) 1.1001(4) 0.4929(2) 0.0334(12) Uani 1 1 d .
N3 N 0.8707(4) 0.8442(4) 0.3407(2) 0.0213(10) Uani 1 1 d .
N4 N 0.9424(4) 0.7753(4) 0.3810(2) 0.0209(10) Uani 1 1 d .
H4B H 0.9576 0.7926 0.4174 0.025 Uiso 1 1 calc R
N5 N 0.8191(5) 0.4399(4) 0.0006(2) 0.0270(11) Uani 1 1 d .
N6 N 0.8270(5) 0.5475(4) -0.0232(2) 0.0234(10) Uani 1 1 d .
N7 N 0.8558(4) 0.6767(4) 0.1600(2) 0.0213(10) Uani 1 1 d .
N8 N 0.9320(4) 0.7390(4) 0.1182(2) 0.0194(9) Uani 1 1 d .
H8A H 0.9441 0.7212 0.0811 0.023 Uiso 1 1 calc R
N9 N 0.6384(5) 0.7018(5) 0.3091(2) 0.0327(12) Uani 1 1 d .
N10 N 0.6348(5) 0.8245(4) 0.1993(2) 0.0260(11) Uani 1 1 d .
C1 C 0.8666(10) 0.8815(7) 0.6143(3) 0.058(2) Uani 1 1 d .
H1A H 0.8916 0.8226 0.5917 0.069 Uiso 1 1 calc R
C2 C 0.8662(10) 0.8696(8) 0.6776(3) 0.063(2) Uani 1 1 d .
H2A H 0.8904 0.8024 0.6969 0.075 Uiso 1 1 calc R
C3 C 0.8311(7) 0.9549(7) 0.7123(3) 0.0448(18) Uani 1 1 d .
H3A H 0.8293 0.9459 0.7549 0.054 Uiso 1 1 calc R
C4 C 0.7987(10) 1.0532(6) 0.6827(3) 0.062(3) Uani 1 1 d .
H4A H 0.7779 1.1128 0.7055 0.075 Uiso 1 1 calc R
C5 C 0.7962(9) 1.0660(6) 0.6191(3) 0.049(2) Uani 1 1 d .
H5A H 0.7715 1.1331 0.5997 0.059 Uiso 1 1 calc R
C6 C 0.8304(6) 0.9792(5) 0.5847(3) 0.0295(13) Uani 1 1 d .
C7 C 0.8429(6) 0.9179(5) 0.4773(3) 0.0255(12) Uani 1 1 d .
C8 C 0.8260(6) 0.9785(5) 0.4190(2) 0.0237(12) Uani 1 1 d .
C9 C 0.8069(6) 1.0901(5) 0.4336(3) 0.0312(14) Uani 1 1 d .
C10 C 0.7900(8) 1.1913(5) 0.3920(3) 0.0459(18) Uani 1 1 d .
H10A H 0.8035 1.2543 0.4143 0.069 Uiso 1 1 calc R
H10B H 0.7037 1.1954 0.3765 0.069 Uiso 1 1 calc R
H10C H 0.8519 1.1893 0.3584 0.069 Uiso 1 1 calc R
C11 C 0.8219(5) 0.9361(4) 0.3592(2) 0.0208(11) Uani 1 1 d .
C12 C 0.7463(6) 1.0009(4) 0.3109(3) 0.0240(12) Uani 1 1 d .
C13 C 0.6119(6) 1.0125(5) 0.3183(3) 0.0325(14) Uani 1 1 d .
H13A H 0.5707 0.9843 0.3541 0.039 Uiso 1 1 calc R
C14 C 0.5392(6) 1.0664(6) 0.2720(3) 0.0409(16) Uani 1 1 d .
H14A H 0.4494 1.0736 0.2764 0.049 Uiso 1 1 calc R
C15 C 0.6026(7) 1.1090(5) 0.2195(3) 0.0354(15) Uani 1 1 d .
C16 C 0.7359(7) 1.0995(5) 0.2119(3) 0.0330(14) Uani 1 1 d .
H16A H 0.7772 1.1304 0.1768 0.040 Uiso 1 1 calc R
C17 C 0.8074(6) 1.0429(5) 0.2577(3) 0.0274(13) Uani 1 1 d .
H17A H 0.8968 1.0333 0.2525 0.033 Uiso 1 1 calc R
C18 C 0.9866(5) 0.6807(4) 0.3603(2) 0.0197(11) Uani 1 1 d .
C19 C 1.0599(5) 0.6079(4) 0.4050(2) 0.0213(11) Uani 1 1 d .
C20 C 1.1159(5) 0.6303(5) 0.4582(2) 0.0235(12) Uani 1 1 d .
H20A H 1.1148 0.6992 0.4734 0.028 Uiso 1 1 calc R
C21 C 1.1765(6) 0.5349(5) 0.4878(3) 0.0316(14) Uani 1 1 d .
H21A H 1.2202 0.5351 0.5243 0.038 Uiso 1 1 calc R
C22 C 1.1635(6) 0.4445(6) 0.4570(3) 0.0374(16) Uani 1 1 d .
H22 H 1.1965 0.3756 0.4702 0.045 Uiso 1 1 calc R
C23 C 0.8034(7) 0.6735(5) -0.1147(3) 0.0347(15) Uani 1 1 d .
H23A H 0.7753 0.7291 -0.0902 0.042 Uiso 1 1 calc R
C24 C 0.8135(8) 0.6930(6) -0.1782(3) 0.0425(17) Uani 1 1 d .
H24A H 0.7908 0.7616 -0.1964 0.051 Uiso 1 1 calc R
C25 C 0.8572(7) 0.6102(6) -0.2143(3) 0.0380(16) Uani 1 1 d .
H25A H 0.8673 0.6240 -0.2564 0.046 Uiso 1 1 calc R
C26 C 0.8857(6) 0.5080(5) -0.1876(3) 0.0326(14) Uani 1 1 d .
H26A H 0.9130 0.4522 -0.2120 0.039 Uiso 1 1 calc R
C27 C 0.8743(6) 0.4870(5) -0.1248(3) 0.0275(13) Uani 1 1 d .
H27A H 0.8924 0.4170 -0.1073 0.033 Uiso 1 1 calc R
C28 C 0.8360(6) 0.5702(5) -0.0882(3) 0.0252(12) Uani 1 1 d .
C29 C 0.8292(5) 0.6186(5) 0.0218(2) 0.0224(12) Uani 1 1 d .
C30 C 0.8170(5) 0.5540(4) 0.0781(2) 0.0212(11) Uani 1 1 d .
C31 C 0.8125(5) 0.4447(4) 0.0611(3) 0.0229(12) Uani 1 1 d .
C32 C 0.8103(7) 0.3406(5) 0.1015(3) 0.0336(14) Uani 1 1 d .
H32A H 0.8219 0.2793 0.0768 0.050 Uiso 1 1 calc R
H32B H 0.7284 0.3363 0.1235 0.050 Uiso 1 1 calc R
H32C H 0.8792 0.3397 0.1301 0.050 Uiso 1 1 calc R
C33 C 0.8052(5) 0.5905(4) 0.1393(2) 0.0216(11) Uani 1 1 d .
C34 C 0.7202(6) 0.5277(4) 0.1846(3) 0.0228(12) Uani 1 1 d .
C35 C 0.5918(6) 0.5127(5) 0.1694(3) 0.0286(13) Uani 1 1 d .
H35A H 0.5616 0.5420 0.1319 0.034 Uiso 1 1 calc R
C36 C 0.5093(6) 0.4548(5) 0.2093(3) 0.0368(15) Uani 1 1 d .
H36A H 0.4240 0.4445 0.1990 0.044 Uiso 1 1 calc R
C37 C 0.5553(7) 0.4123(5) 0.2649(3) 0.0397(17) Uani 1 1 d .
C38 C 0.6806(7) 0.4257(5) 0.2812(3) 0.0399(16) Uani 1 1 d .
H38A H 0.7098 0.3960 0.3188 0.048 Uiso 1 1 calc R
C39 C 0.7637(6) 0.4844(5) 0.2409(3) 0.0335(14) Uani 1 1 d .
H39A H 0.8486 0.4947 0.2518 0.040 Uiso 1 1 calc R
C40 C 0.9859(5) 0.8276(4) 0.1374(2) 0.0199(11) Uani 1 1 d .
C41 C 1.0640(5) 0.8899(4) 0.0909(2) 0.0203(11) Uani 1 1 d .
C42 C 1.1147(6) 0.8572(5) 0.0364(2) 0.0247(12) Uani 1 1 d .
H42A H 1.1042 0.7881 0.0228 0.030 Uiso 1 1 calc R
C43 C 1.1850(6) 0.9402(5) 0.0032(3) 0.0286(13) Uani 1 1 d .
H43A H 1.2261 0.9321 -0.0347 0.034 Uiso 1 1 calc R
C44 C 1.1851(6) 1.0333(5) 0.0334(3) 0.0333(14) Uani 1 1 d .
H44 H 1.2260 1.0963 0.0183 0.040 Uiso 1 1 calc R
C45 C 0.6376(7) 0.6481(7) 0.3643(3) 0.049(2) Uani 1 1 d .
H45A H 0.7147 0.6409 0.3855 0.059 Uiso 1 1 calc R
C46 C 0.5265(8) 0.6024(8) 0.3916(3) 0.056(2) Uani 1 1 d .
H46A H 0.5289 0.5682 0.4309 0.067 Uiso 1 1 calc R
C47 C 0.4164(7) 0.6081(7) 0.3606(3) 0.0459(18) Uani 1 1 d .
H47A H 0.3429 0.5745 0.3776 0.055 Uiso 1 1 calc R
C48 C 0.4113(6) 0.6646(5) 0.3026(3) 0.0334(14) Uani 1 1 d .
C49 C 0.2979(6) 0.6714(6) 0.2668(4) 0.0419(17) Uani 1 1 d .
H49A H 0.2232 0.6369 0.2816 0.050 Uiso 1 1 calc R
C50 C 0.2982(7) 0.7280(6) 0.2108(4) 0.0433(17) Uani 1 1 d .
H50A H 0.2236 0.7314 0.1878 0.052 Uiso 1 1 calc R
C51 C 0.4104(6) 0.7819(5) 0.1872(3) 0.0355(15) Uani 1 1 d .
C52 C 0.4119(7) 0.8442(6) 0.1304(4) 0.0449(18) Uani 1 1 d .
H52A H 0.3378 0.8511 0.1071 0.054 Uiso 1 1 calc R
C53 C 0.5234(7) 0.8945(6) 0.1098(3) 0.0435(17) Uani 1 1 d .
H53A H 0.5252 0.9368 0.0728 0.052 Uiso 1 1 calc R
C54 C 0.6342(6) 0.8812(5) 0.1452(3) 0.0320(14) Uani 1 1 d .
H54A H 0.7103 0.9133 0.1304 0.038 Uiso 1 1 calc R
C55 C 0.5253(5) 0.7753(5) 0.2207(3) 0.0257(12) Uani 1 1 d .
C56 C 0.5259(6) 0.7132(5) 0.2792(3) 0.0278(13) Uani 1 1 d .
O5 O 0.4071(6) 0.6474(6) 0.0512(3) 0.0683(17) Uani 1 1 d .
H50B H 0.3272 0.6216 0.0372 0.102 Uiso 1 1 d R
C57 C 0.4884(10) 0.6730(10) -0.0002(5) 0.080(3) Uani 1 1 d .
H57A H 0.4457 0.6572 -0.0367 0.120 Uiso 1 1 calc R
H57B H 0.5679 0.6301 0.0032 0.120 Uiso 1 1 calc R
H57C H 0.5072 0.7492 -0.0021 0.120 Uiso 1 1 calc R
O6 O 0.441(3) 0.723(2) 0.5070(12) 0.25(2) Uani 0.50 1 d PD
H60A H 0.3508 0.7432 0.5044 0.377 Uiso 0.50 1 d PR
C58 C 0.524(2) 0.8216(19) 0.5040(12) 0.079(6) Uani 0.50 1 d PDU
H58A H 0.4769 0.8835 0.4854 0.118 Uiso 0.50 1 calc PR
H58B H 0.6018 0.8077 0.4799 0.118 Uiso 0.50 1 calc PR
H58C H 0.5474 0.8365 0.5446 0.118 Uiso 0.50 1 calc PR

loop_
_atom_site_aniso_label
_atom_site_aniso_U_11
_atom_site_aniso_U_22
_atom_site_aniso_U_33
_atom_site_aniso_U_23
_atom_site_aniso_U_13
_atom_site_aniso_U_12
Cd1 0.0189(2) 0.0332(3) 0.0144(2) 0.00232(16) -0.00227(15) -0.00029(16)
Cl1 0.0559(12) 0.0438(11) 0.0805(15) 0.0202(10) 0.0357(11) -0.0051(9)
Cl2 0.0597(12) 0.0387(10) 0.0667(13) 0.0107(9) -0.0365(10) 0.0063(8)
S1 0.0376(9) 0.0251(7) 0.0280(8) 0.0008(6) 0.0007(6) 0.0036(6)
S2 0.0387(9) 0.0210(7) 0.0316(8) -0.0004(6) -0.0027(7) -0.0050(6)
O1 0.045(3) 0.025(2) 0.019(2) 0.0011(16) 0.0028(18) 0.0021(18)
O2 0.026(2) 0.029(2) 0.0164(19) -0.0023(16) -0.0051(15) 0.0058(16)
O3 0.044(3) 0.0181(19) 0.0175(19) 0.0025(15) -0.0094(17) -0.0051(17)
O4 0.024(2) 0.031(2) 0.0171(19) -0.0029(16) 0.0003(15) -0.0061(16)
N1 0.039(3) 0.028(3) 0.021(2) -0.004(2) -0.001(2) 0.003(2)
N2 0.049(3) 0.025(3) 0.026(3) -0.004(2) -0.001(2) 0.007(2)
N3 0.022(2) 0.025(2) 0.017(2) 0.0014(18) -0.0009(18) 0.0004(19)
N4 0.027(2) 0.023(2) 0.012(2) 0.0030(18) -0.0052(18) 0.0016(19)
N5 0.033(3) 0.022(2) 0.026(3) -0.002(2) -0.001(2) -0.003(2)
N6 0.031(3) 0.019(2) 0.021(2) -0.0017(19) -0.0037(19) -0.0019(19)
N7 0.023(2) 0.023(2) 0.017(2) 0.0021(18) -0.0011(18) -0.0013(19)
N8 0.024(2) 0.022(2) 0.012(2) 0.0020(17) -0.0010(17) -0.0015(19)
N9 0.019(3) 0.054(3) 0.026(3) -0.003(2) 0.000(2) -0.004(2)
N10 0.023(3) 0.029(3) 0.026(3) -0.007(2) -0.007(2) 0.006(2)
C1 0.099(7) 0.047(4) 0.028(4) -0.012(3) -0.010(4) 0.027(4)
C2 0.096(7) 0.063(5) 0.028(4) 0.001(4) 0.000(4) 0.015(5)
C3 0.048(4) 0.066(5) 0.022(3) -0.009(3) 0.002(3) -0.011(4)
C4 0.119(8) 0.039(4) 0.031(4) -0.015(3) 0.022(4) -0.025(5)
C5 0.085(6) 0.035(4) 0.027(4) -0.003(3) 0.012(4) -0.015(4)
C6 0.027(3) 0.038(3) 0.024(3) -0.007(3) 0.002(2) -0.008(3)
C7 0.028(3) 0.029(3) 0.019(3) -0.001(2) 0.000(2) 0.003(2)
C8 0.027(3) 0.024(3) 0.019(3) 0.004(2) -0.001(2) 0.002(2)
C9 0.036(3) 0.029(3) 0.029(3) -0.004(3) -0.003(3) 0.005(3)
C10 0.074(5) 0.025(3) 0.038(4) -0.003(3) -0.009(4) 0.006(3)
C11 0.016(3) 0.025(3) 0.021(3) 0.000(2) 0.002(2) -0.004(2)
C12 0.033(3) 0.017(3) 0.022(3) 0.004(2) -0.007(2) 0.003(2)
C13 0.029(3) 0.033(3) 0.034(3) 0.001(3) -0.001(3) 0.007(3)
C14 0.024(3) 0.043(4) 0.055(4) -0.007(3) -0.010(3) 0.011(3)
C15 0.043(4) 0.021(3) 0.043(4) 0.003(3) -0.020(3) 0.004(3)
C16 0.046(4) 0.020(3) 0.031(3) 0.010(2) -0.011(3) -0.001(3)
C17 0.029(3) 0.026(3) 0.027(3) 0.003(2) -0.005(2) 0.001(2)
C18 0.017(3) 0.026(3) 0.016(3) 0.000(2) 0.001(2) -0.003(2)
C19 0.021(3) 0.024(3) 0.018(3) 0.001(2) 0.002(2) -0.001(2)
C20 0.024(3) 0.029(3) 0.016(3) 0.005(2) -0.002(2) 0.002(2)
C21 0.029(3) 0.042(4) 0.023(3) 0.010(3) -0.003(2) 0.005(3)
C22 0.037(4) 0.038(4) 0.034(4) 0.012(3) 0.002(3) 0.013(3)
C23 0.050(4) 0.029(3) 0.025(3) -0.003(3) 0.001(3) -0.001(3)
C24 0.062(5) 0.038(4) 0.027(3) 0.004(3) -0.002(3) 0.000(3)
C25 0.046(4) 0.048(4) 0.020(3) -0.002(3) 0.004(3) -0.010(3)
C26 0.028(3) 0.039(4) 0.033(3) -0.013(3) 0.001(3) 0.001(3)
C27 0.025(3) 0.031(3) 0.027(3) -0.005(2) -0.002(2) 0.002(2)
C28 0.024(3) 0.032(3) 0.020(3) -0.002(2) -0.003(2) -0.002(2)
C29 0.022(3) 0.026(3) 0.020(3) -0.003(2) -0.007(2) -0.003(2)
C30 0.022(3) 0.021(3) 0.021(3) -0.003(2) -0.004(2) -0.003(2)
C31 0.026(3) 0.019(3) 0.023(3) 0.005(2) -0.003(2) -0.002(2)
C32 0.048(4) 0.022(3) 0.030(3) 0.002(3) 0.003(3) -0.001(3)
C33 0.023(3) 0.021(3) 0.020(3) 0.005(2) -0.004(2) 0.002(2)
C34 0.029(3) 0.014(3) 0.025(3) 0.001(2) 0.003(2) -0.001(2)
C35 0.030(3) 0.024(3) 0.031(3) 0.001(2) 0.000(3) 0.000(2)
C36 0.025(3) 0.031(3) 0.054(4) -0.004(3) 0.005(3) -0.004(3)
C37 0.042(4) 0.024(3) 0.049(4) 0.011(3) 0.020(3) -0.001(3)
C38 0.048(4) 0.034(4) 0.034(4) 0.018(3) 0.006(3) 0.001(3)
C39 0.034(4) 0.034(3) 0.030(3) 0.007(3) 0.002(3) 0.002(3)
C40 0.015(3) 0.025(3) 0.020(3) 0.001(2) -0.005(2) 0.005(2)
C41 0.021(3) 0.021(3) 0.019(3) 0.000(2) -0.007(2) 0.000(2)
C42 0.028(3) 0.027(3) 0.019(3) 0.004(2) -0.005(2) -0.006(2)
C43 0.034(3) 0.032(3) 0.018(3) 0.007(2) -0.001(2) -0.005(3)
C44 0.040(4) 0.026(3) 0.033(3) 0.017(3) -0.006(3) -0.010(3)
C45 0.036(4) 0.087(6) 0.024(3) 0.009(4) 0.001(3) -0.017(4)
C46 0.043(4) 0.098(7) 0.024(3) 0.012(4) 0.008(3) -0.021(4)
C47 0.029(4) 0.068(5) 0.042(4) -0.007(4) 0.016(3) -0.016(3)
C48 0.021(3) 0.040(4) 0.039(4) -0.009(3) 0.008(3) -0.005(3)
C49 0.025(3) 0.044(4) 0.058(5) -0.014(3) 0.003(3) -0.008(3)
C50 0.026(3) 0.044(4) 0.061(5) -0.011(4) -0.016(3) 0.004(3)
C51 0.026(3) 0.032(3) 0.050(4) -0.010(3) -0.015(3) 0.011(3)
C52 0.032(4) 0.044(4) 0.060(5) -0.008(4) -0.023(3) 0.008(3)
C53 0.047(4) 0.038(4) 0.044(4) 0.013(3) -0.018(3) 0.001(3)
C54 0.032(3) 0.030(3) 0.034(3) 0.000(3) -0.009(3) 0.005(3)
C55 0.016(3) 0.024(3) 0.038(3) -0.009(2) -0.001(2) 0.003(2)
C56 0.024(3) 0.039(3) 0.022(3) -0.014(3) 0.003(2) 0.002(3)
O5 0.063(4) 0.090(5) 0.054(4) -0.007(3) -0.012(3) -0.027(3)
C57 0.054(6) 0.122(9) 0.066(6) -0.008(6) -0.008(5) -0.018(6)
O6 0.24(3) 0.38(5) 0.14(2) -0.14(3) 0.04(2) 0.13(4)
C58 0.051(8) 0.086(9) 0.100(10) -0.018(8) 0.010(7) 0.001(7)

loop_
_atom_type_symbol
_atom_type_description
_atom_type_scat_dispersion_real
_atom_type_scat_dispersion_imag
_atom_type_scat_source
C C 0.0033 0.0016 'International Tables Vol C Tables 4.2.6.8 and 6.1.1.4'
H H 0.0000 0.0000 'International Tables Vol C Tables 4.2.6.8 and 6.1.1.4'
Cd Cd -0.8075 1.2024 'International Tables Vol C Tables 4.2.6.8 and 6.1.1.4'
Cl Cl 0.1484 0.1585 'International Tables Vol C Tables 4.2.6.8 and 6.1.1.4'
N N 0.0061 0.0033 'International Tables Vol C Tables 4.2.6.8 and 6.1.1.4'
O O 0.0106 0.0060 'International Tables Vol C Tables 4.2.6.8 and 6.1.1.4'
S S 0.1246 0.1234 'International Tables Vol C Tables 4.2.6.8 and 6.1.1.4'

loop_
_geom_angle_atom_site_label_1
_geom_angle_atom_site_label_2
_geom_angle_atom_site_label_3
_geom_angle
O4 Cd1 N3 95.21(15)
O4 Cd1 O2 96.36(14)
N3 Cd1 O2 70.58(15)
O4 Cd1 N10 98.72(16)
N3 Cd1 N10 119.50(16)
O2 Cd1 N10 160.79(16)
O4 Cd1 N9 168.19(17)
N3 Cd1 N9 84.64(17)
O2 Cd1 N9 94.72(16)
N10 Cd1 N9 71.37(18)
O4 Cd1 N7 70.67(14)
N3 Cd1 N7 158.92(16)
O2 Cd1 N7 94.87(14)
N10 Cd1 N7 79.09(16)
N9 Cd1 N7 112.43(17)
C22 S1 C19 91.4(3)
C44 S2 C41 91.2(3)
C18 O2 Cd1 113.1(3)
C40 O4 Cd1 115.1(3)
C7 N1 N2 112.3(5)
C7 N1 C6 128.9(5)
N2 N1 C6 118.8(5)
C9 N2 N1 106.0(5)
C11 N3 N4 119.1(4)
C11 N3 Cd1 126.7(4)
N4 N3 Cd1 113.3(3)
C18 N4 N3 116.5(4)
C18 N4 H4B 121.7
N3 N4 H4B 121.7
C31 N5 N6 105.5(4)
C29 N6 N5 111.9(4)
C29 N6 C28 128.7(5)
N5 N6 C28 119.3(4)
C33 N7 N8 116.0(4)
C33 N7 Cd1 132.5(4)
N8 N7 Cd1 110.9(3)
C40 N8 N7 118.0(4)
C40 N8 H8A 121.0
N7 N8 H8A 121.0
C45 N9 C56 118.1(6)
C45 N9 Cd1 126.6(4)
C56 N9 Cd1 115.0(4)
C54 N10 C55 119.2(5)
C54 N10 Cd1 125.2(4)
C55 N10 Cd1 113.9(4)
C6 C1 C2 120.5(7)
C6 C1 H1A 119.7
C2 C1 H1A 119.7
C3 C2 C1 121.4(8)
C3 C2 H2A 119.3
C1 C2 H2A 119.3
C4 C3 C2 118.1(7)
C4 C3 H3A 120.9
C2 C3 H3A 120.9
C3 C4 C5 121.2(7)
C3 C4 H4A 119.4
C5 C4 H4A 119.4
C6 C5 C4 120.1(7)
C6 C5 H5A 120.0
C4 C5 H5A 120.0
C1 C6 C5 118.7(6)
C1 C6 N1 122.2(6)
C5 C6 N1 119.1(6)
O1 C7 N1 124.9(5)
O1 C7 C8 130.1(5)
N1 C7 C8 104.9(5)
C9 C8 C7 104.9(5)
C9 C8 C11 127.3(5)
C7 C8 C11 127.8(5)
N2 C9 C8 111.8(5)
N2 C9 C10 118.4(6)
C8 C9 C10 129.7(6)
C9 C10 H10A 109.5
C9 C10 H10B 109.5
H10A C10 H10B 109.5
C9 C10 H10C 109.5
H10A C10 H10C 109.5
H10B C10 H10C 109.5
N3 C11 C8 129.2(5)
N3 C11 C12 112.8(5)
C8 C11 C12 117.9(5)
C17 C12 C13 119.9(5)
C17 C12 C11 120.7(5)
C13 C12 C11 119.2(5)
C14 C13 C12 120.0(6)
C14 C13 H13A 120.0
C12 C13 H13A 120.0
C15 C14 C13 119.1(6)
C15 C14 H14A 120.5
C13 C14 H14A 120.5
C16 C15 C14 121.7(6)
C16 C15 Cl2 119.4(5)
C14 C15 Cl2 119.0(5)
C15 C16 C17 118.8(6)
C15 C16 H16A 120.6
C17 C16 H16A 120.6
C12 C17 C16 120.5(6)
C12 C17 H17A 119.8
C16 C17 H17A 119.8
O2 C18 N4 125.1(5)
O2 C18 C19 119.7(5)
N4 C18 C19 115.2(5)
C20 C19 C18 130.2(5)
C20 C19 S1 111.6(4)
C18 C19 S1 118.2(4)
C19 C20 C21 111.7(5)
C19 C20 H20A 124.1
C21 C20 H20A 124.1
C22 C21 C20 112.9(6)
C22 C21 H21A 123.6
C20 C21 H21A 123.6
C21 C22 S1 112.4(5)
C21 C22 H22 123.8
S1 C22 H22 123.8
C28 C23 C24 119.3(6)
C28 C23 H23A 120.3
C24 C23 H23A 120.3
C25 C24 C23 120.0(6)
C25 C24 H24A 120.0
C23 C24 H24A 120.0
C26 C25 C24 119.9(6)
C26 C25 H25A 120.1
C24 C25 H25A 120.1
C25 C26 C27 120.8(6)
C25 C26 H26A 119.6
C27 C26 H26A 119.6
C26 C27 C28 119.8(6)
C26 C27 H27A 120.1
C28 C27 H27A 120.1
C27 C28 C23 120.1(5)
C27 C28 N6 119.1(5)
C23 C28 N6 120.8(5)
O3 C29 N6 124.3(5)
O3 C29 C30 129.7(5)
N6 C29 C30 106.0(5)
C29 C30 C31 104.9(5)
C29 C30 C33 128.1(5)
C31 C30 C33 126.9(5)
N5 C31 C30 111.6(5)
N5 C31 C32 119.4(5)
C30 C31 C32 128.8(5)
C31 C32 H32A 109.5
C31 C32 H32B 109.5
H32A C32 H32B 109.5
C31 C32 H32C 109.5
H32A C32 H32C 109.5
H32B C32 H32C 109.5
N7 C33 C30 127.7(5)
N7 C33 C34 114.7(5)
C30 C33 C34 117.5(5)
C39 C34 C35 119.1(5)
C39 C34 C33 122.7(5)
C35 C34 C33 118.2(5)
C36 C35 C34 120.6(6)
C36 C35 H35A 119.7
C34 C35 H35A 119.7
C35 C36 C37 119.0(6)
C35 C36 H36A 120.5
C37 C36 H36A 120.5
C38 C37 C36 121.7(6)
C38 C37 Cl1 119.3(5)
C36 C37 Cl1 119.0(6)
C37 C38 C39 119.2(6)
C37 C38 H38A 120.4
C39 C38 H38A 120.4
C34 C39 C38 120.3(6)
C34 C39 H39A 119.9
C38 C39 H39A 119.9
O4 C40 N8 124.0(5)
O4 C40 C41 121.0(5)
N8 C40 C41 115.1(5)
C42 C41 C40 128.5(5)
C42 C41 S2 111.8(4)
C40 C41 S2 119.7(4)
C41 C42 C43 112.5(5)
C41 C42 H42A 123.8
C43 C42 H42A 123.8
C44 C43 C42 111.9(5)
C44 C43 H43A 124.1
C42 C43 H43A 124.1
C43 C44 S2 112.7(4)
C43 C44 H44 123.7
S2 C44 H44 123.7
N9 C45 C46 122.8(7)
N9 C45 H45A 118.6
C46 C45 H45A 118.6
C47 C46 C45 119.3(7)
C47 C46 H46A 120.4
C45 C46 H46A 120.4
C46 C47 C48 120.3(6)
C46 C47 H47A 119.9
C48 C47 H47A 119.9
C47 C48 C56 117.2(6)
C47 C48 C49 122.9(6)
C56 C48 C49 119.9(6)
C50 C49 C48 120.4(6)
C50 C49 H49A 119.8
C48 C49 H49A 119.8
C49 C50 C51 121.0(6)
C49 C50 H50A 119.5
C51 C50 H50A 119.5
C55 C51 C52 117.6(6)
C55 C51 C50 120.2(6)
C52 C51 C50 122.2(6)
C53 C52 C51 119.6(6)
C53 C52 H52A 120.2
C51 C52 H52A 120.2
C52 C53 C54 119.1(7)
C52 C53 H53A 120.5
C54 C53 H53A 120.5
N10 C54 C53 122.5(6)
N10 C54 H54A 118.7
C53 C54 H54A 118.7
N10 C55 C51 121.9(6)
N10 C55 C56 119.4(5)
C51 C55 C56 118.7(6)
N9 C56 C48 122.2(6)
N9 C56 C55 118.1(5)
C48 C56 C55 119.7(5)
C57 O5 H50B 108.3
O5 C57 H57A 109.5
O5 C57 H57B 109.5
H57A C57 H57B 109.5
O5 C57 H57C 109.5
H57A C57 H57C 109.5
H57B C57 H57C 109.5
C58 O6 H60A 111.7
O6 C58 H58A 109.5
O6 C58 H58B 109.5
H58A C58 H58B 109.5
O6 C58 H58C 109.5
H58A C58 H58C 109.5
H58B C58 H58C 109.5

loop_
_geom_bond_atom_site_label_1
_geom_bond_atom_site_label_2
_geom_bond_distance
Cd1 O4 2.301(4)
Cd1 N3 2.307(5)
Cd1 O2 2.339(4)
Cd1 N10 2.348(5)
Cd1 N9 2.354(5)
Cd1 N7 2.370(5)
Cl1 C37 1.750(6)
Cl2 C15 1.746(6)
S1 C22 1.705(7)
S1 C19 1.732(6)
S2 C44 1.708(7)
S2 C41 1.715(5)
O1 C7 1.268(7)
O2 C18 1.247(6)
O3 C29 1.285(7)
O4 C40 1.257(6)
N1 C7 1.373(8)
N1 N2 1.394(7)
N1 C6 1.418(8)
N2 C9 1.314(8)
N3 C11 1.305(7)
N3 N4 1.388(6)
N4 C18 1.337(7)
N4 H4B 0.8600
N5 C31 1.330(7)
N5 N6 1.389(7)
N6 C29 1.365(7)
N6 C28 1.431(7)
N7 C33 1.312(7)
N7 N8 1.392(6)
N8 C40 1.339(7)
N8 H8A 0.8600
N9 C45 1.334(9)
N9 C56 1.347(8)
N10 C54 1.329(8)
N10 C55 1.354(8)
C1 C6 1.367(10)
C1 C2 1.382(10)
C1 H1A 0.9300
C2 C3 1.370(11)
C2 H2A 0.9300
C3 C4 1.364(12)
C3 H3A 0.9300
C4 C5 1.393(10)
C4 H4A 0.9300
C5 C6 1.377(9)
C5 H5A 0.9300
C7 C8 1.442(8)
C8 C9 1.434(8)
C8 C11 1.446(8)
C9 C10 1.496(9)
C10 H10A 0.9600
C10 H10B 0.9600
C10 H10C 0.9600
C11 C12 1.497(8)
C12 C17 1.381(8)
C12 C13 1.394(9)
C13 C14 1.392(9)
C13 H13A 0.9300
C14 C15 1.383(10)
C14 H14A 0.9300
C15 C16 1.380(10)
C16 C17 1.394(8)
C16 H16A 0.9300
C17 H17A 0.9300
C18 C19 1.483(8)
C19 C20 1.367(8)
C20 C21 1.429(8)
C20 H20A 0.9300
C21 C22 1.353(10)
C21 H21A 0.9300
C22 H22 0.9300
C23 C28 1.390(9)
C23 C24 1.396(9)
C23 H23A 0.9300
C24 C25 1.385(10)
C24 H24A 0.9300
C25 C26 1.371(10)
C25 H25A 0.9300
C26 C27 1.382(9)
C26 H26A 0.9300
C27 C28 1.383(8)
C27 H27A 0.9300
C29 C30 1.422(8)
C30 C31 1.422(8)
C30 C33 1.443(8)
C31 C32 1.501(8)
C32 H32A 0.9600
C32 H32B 0.9600
C32 H32C 0.9600
C33 C34 1.493(8)
C34 C39 1.387(8)
C34 C35 1.397(8)
C35 C36 1.379(9)
C35 H35A 0.9300
C36 C37 1.379(10)
C36 H36A 0.9300
C37 C38 1.370(10)
C38 C39 1.392(9)
C38 H38A 0.9300
C39 H39A 0.9300
C40 C41 1.466(8)
C41 C42 1.367(8)
C42 C43 1.416(8)
C42 H42A 0.9300
C43 C44 1.361(9)
C43 H43A 0.9300
C44 H44 0.9300
C45 C46 1.392(10)
C45 H45A 0.9300
C46 C47 1.337(11)
C46 H46A 0.9300
C47 C48 1.404(10)
C47 H47A 0.9300
C48 C56 1.408(9)
C48 C49 1.424(10)
C49 C50 1.364(11)
C49 H49A 0.9300
C50 C51 1.419(10)
C50 H50A 0.9300
C51 C55 1.410(8)
C51 C52 1.411(11)
C52 C53 1.373(11)
C52 H52A 0.9300
C53 C54 1.398(9)
C53 H53A 0.9300
C54 H54A 0.9300
C55 C56 1.443(9)
O5 C57 1.405(11)
O5 H50B 0.9598
C57 H57A 0.9600
C57 H57B 0.9600
C57 H57C 0.9600
O6 C58 1.504(10)
O6 H60A 0.9600
C58 H58A 0.9600
C58 H58B 0.9600
C58 H58C 0.9600

loop_
_geom_torsion_atom_site_label_1
_geom_torsion_atom_site_label_2
_geom_torsion_atom_site_label_3
_geom_torsion_atom_site_label_4
_geom_torsion
O4 Cd1 O2 C18 103.2(4)
N3 Cd1 O2 C18 9.9(4)
N10 Cd1 O2 C18 -115.2(5)
N9 Cd1 O2 C18 -72.7(4)
N7 Cd1 O2 C18 174.3(4)
N3 Cd1 O4 C40 173.9(4)
O2 Cd1 O4 C40 102.9(4)
N10 Cd1 O4 C40 -65.1(4)
N9 Cd1 O4 C40 -97.3(8)
N7 Cd1 O4 C40 10.0(4)
C7 N1 N2 C9 1.7(7)
C6 N1 N2 C9 -176.6(5)
O4 Cd1 N3 C11 87.3(5)
O2 Cd1 N3 C11 -177.8(5)
N10 Cd1 N3 C11 -15.8(5)
N9 Cd1 N3 C11 -80.9(5)
N7 Cd1 N3 C11 133.8(5)
O4 Cd1 N3 N4 -104.2(3)
O2 Cd1 N3 N4 -9.3(3)
N10 Cd1 N3 N4 152.7(3)
N9 Cd1 N3 N4 87.7(4)
N7 Cd1 N3 N4 -57.6(6)
C11 N3 N4 C18 177.8(5)
Cd1 N3 N4 C18 8.4(6)
C31 N5 N6 C29 1.8(6)
C31 N5 N6 C28 179.8(5)
O4 Cd1 N7 C33 -179.6(5)
N3 Cd1 N7 C33 130.4(5)
O2 Cd1 N7 C33 85.4(5)
N10 Cd1 N7 C33 -76.2(5)
N9 Cd1 N7 C33 -11.8(5)
O4 Cd1 N7 N8 -8.9(3)
N3 Cd1 N7 N8 -58.9(6)
O2 Cd1 N7 N8 -104.0(3)
N10 Cd1 N7 N8 94.4(3)
N9 Cd1 N7 N8 158.9(3)
C33 N7 N8 C40 -179.8(5)
Cd1 N7 N8 C40 7.9(5)
O4 Cd1 N9 C45 -141.7(7)
N3 Cd1 N9 C45 -51.9(6)
O2 Cd1 N9 C45 18.1(6)
N10 Cd1 N9 C45 -175.5(7)
N7 Cd1 N9 C45 115.3(6)
O4 Cd1 N9 C56 45.1(10)
N3 Cd1 N9 C56 134.9(5)
O2 Cd1 N9 C56 -155.1(4)
N10 Cd1 N9 C56 11.3(4)
N7 Cd1 N9 C56 -57.9(5)
O4 Cd1 N10 C54 8.7(5)
N3 Cd1 N10 C54 109.8(5)
O2 Cd1 N10 C54 -132.7(5)
N9 Cd1 N10 C54 -177.9(5)
N7 Cd1 N10 C54 -59.6(5)
O4 Cd1 N10 C55 173.8(4)
N3 Cd1 N10 C55 -85.1(4)
O2 Cd1 N10 C55 32.4(7)
N9 Cd1 N10 C55 -12.8(4)
N7 Cd1 N10 C55 105.6(4)
C6 C1 C2 C3 -0.6(15)
C1 C2 C3 C4 -1.4(14)
C2 C3 C4 C5 2.6(14)
C3 C4 C5 C6 -1.9(14)
C2 C1 C6 C5 1.3(13)
C2 C1 C6 N1 179.8(8)
C4 C5 C6 C1 -0.1(12)
C4 C5 C6 N1 -178.7(7)
C7 N1 C6 C1 11.2(11)
N2 N1 C6 C1 -170.8(7)
C7 N1 C6 C5 -170.3(7)
N2 N1 C6 C5 7.7(9)
N2 N1 C7 O1 -179.4(6)
C6 N1 C7 O1 -1.3(10)
N2 N1 C7 C8 -1.9(7)
C6 N1 C7 C8 176.2(6)
O1 C7 C8 C9 178.7(6)
N1 C7 C8 C9 1.3(6)
O1 C7 C8 C11 1.8(11)
N1 C7 C8 C11 -175.5(5)
N1 N2 C9 C8 -0.8(7)
N1 N2 C9 C10 -178.5(6)
C7 C8 C9 N2 -0.4(7)
C11 C8 C9 N2 176.5(6)
C7 C8 C9 C10 177.0(7)
C11 C8 C9 C10 -6.1(11)
N4 N3 C11 C8 -2.8(8)
Cd1 N3 C11 C8 165.2(4)
N4 N3 C11 C12 -179.5(4)
Cd1 N3 C11 C12 -11.5(7)
C9 C8 C11 N3 159.8(6)
C7 C8 C11 N3 -24.0(10)
C9 C8 C11 C12 -23.7(9)
C7 C8 C11 C12 152.5(6)
N3 C11 C12 C17 -65.0(7)
C8 C11 C12 C17 117.9(6)
N3 C11 C12 C13 110.8(6)
C8 C11 C12 C13 -66.3(7)
C17 C12 C13 C14 0.0(9)
C11 C12 C13 C14 -175.8(6)
C12 C13 C14 C15 -0.9(10)
C13 C14 C15 C16 0.0(10)
C13 C14 C15 Cl2 179.1(5)
C14 C15 C16 C17 1.8(10)
Cl2 C15 C16 C17 -177.3(5)
C13 C12 C17 C16 1.7(9)
C11 C12 C17 C16 177.5(5)
C15 C16 C17 C12 -2.6(9)
Cd1 O2 C18 N4 -10.0(7)
Cd1 O2 C18 C19 169.8(4)
N3 N4 C18 O2 1.2(8)
N3 N4 C18 C19 -178.5(4)
O2 C18 C19 C20 162.9(6)
N4 C18 C19 C20 -17.3(8)
O2 C18 C19 S1 -18.2(7)
N4 C18 C19 S1 161.6(4)
C22 S1 C19 C20 -0.1(5)
C22 S1 C19 C18 -179.2(5)
C18 C19 C20 C21 179.5(5)
S1 C19 C20 C21 0.5(6)
C19 C20 C21 C22 -0.7(8)
C20 C21 C22 S1 0.6(7)
C19 S1 C22 C21 -0.3(5)
C28 C23 C24 C25 -0.9(11)
C23 C24 C25 C26 2.6(11)
C24 C25 C26 C27 -1.6(10)
C25 C26 C27 C28 -1.1(9)
C26 C27 C28 C23 2.9(9)
C26 C27 C28 N6 -178.8(5)
C24 C23 C28 C27 -1.8(10)
C24 C23 C28 N6 179.9(6)
C29 N6 C28 C27 158.8(6)
N5 N6 C28 C27 -18.7(8)
C29 N6 C28 C23 -22.9(9)
N5 N6 C28 C23 159.6(6)
N5 N6 C29 O3 177.4(5)
C28 N6 C29 O3 -0.3(9)
N5 N6 C29 C30 -2.3(6)
C28 N6 C29 C30 179.9(5)
O3 C29 C30 C31 -177.8(6)
N6 C29 C30 C31 1.9(6)
O3 C29 C30 C33 4.9(10)
N6 C29 C30 C33 -175.4(5)
N6 N5 C31 C30 -0.5(6)
N6 N5 C31 C32 -176.6(5)
C29 C30 C31 N5 -0.9(6)
C33 C30 C31 N5 176.4(5)
C29 C30 C31 C32 174.8(6)
C33 C30 C31 C32 -7.9(10)
N8 N7 C33 C30 -1.4(8)
Cd1 N7 C33 C30 168.9(4)
N8 N7 C33 C34 -178.0(4)
Cd1 N7 C33 C34 -7.7(7)
C29 C30 C33 N7 -32.0(9)
C31 C30 C33 N7 151.3(6)
C29 C30 C33 C34 144.5(6)
C31 C30 C33 C34 -32.2(8)
N7 C33 C34 C39 -57.4(7)
C30 C33 C34 C39 125.7(6)
N7 C33 C34 C35 122.3(6)
C30 C33 C34 C35 -54.7(7)
C39 C34 C35 C36 -0.7(9)
C33 C34 C35 C36 179.7(5)
C34 C35 C36 C37 0.4(9)
C35 C36 C37 C38 -0.3(10)
C35 C36 C37 Cl1 179.8(5)
C36 C37 C38 C39 0.4(11)
Cl1 C37 C38 C39 -179.7(5)
C35 C34 C39 C38 0.8(9)
C33 C34 C39 C38 -179.5(6)
C37 C38 C39 C34 -0.7(10)
Cd1 O4 C40 N8 -10.2(7)
Cd1 O4 C40 C41 170.6(4)
N7 N8 C40 O4 1.3(8)
N7 N8 C40 C41 -179.5(4)
O4 C40 C41 C42 161.7(5)
N8 C40 C41 C42 -17.5(8)
O4 C40 C41 S2 -18.0(7)
N8 C40 C41 S2 162.7(4)
C44 S2 C41 C42 0.5(5)
C44 S2 C41 C40 -179.7(4)
C40 C41 C42 C43 179.9(5)
S2 C41 C42 C43 -0.3(6)
C41 C42 C43 C44 -0.1(7)
C42 C43 C44 S2 0.5(7)
C41 S2 C44 C43 -0.6(5)
C56 N9 C45 C46 1.0(12)
Cd1 N9 C45 C46 -172.1(6)
N9 C45 C46 C47 2.8(14)
C45 C46 C47 C48 -3.3(13)
C46 C47 C48 C56 0.3(11)
C46 C47 C48 C49 178.4(8)
C47 C48 C49 C50 179.6(7)
C56 C48 C49 C50 -2.4(10)
C48 C49 C50 C51 -0.4(11)
C49 C50 C51 C55 1.6(10)
C49 C50 C51 C52 -177.8(7)
C55 C51 C52 C53 0.6(10)
C50 C51 C52 C53 -180.0(7)
C51 C52 C53 C54 1.1(11)
C55 N10 C54 C53 1.5(9)
Cd1 N10 C54 C53 165.9(5)
C52 C53 C54 N10 -2.3(11)
C54 N10 C55 C51 0.4(8)
Cd1 N10 C55 C51 -165.7(4)
C54 N10 C55 C56 179.7(5)
Cd1 N10 C55 C56 13.6(6)
C52 C51 C55 N10 -1.4(9)
C50 C51 C55 N10 179.2(6)
C52 C51 C55 C56 179.2(6)
C50 C51 C55 C56 -0.2(9)
C45 N9 C56 C48 -4.2(9)
Cd1 N9 C56 C48 169.7(5)
C45 N9 C56 C55 177.4(6)
Cd1 N9 C56 C55 -8.7(7)
C47 C48 C56 N9 3.6(9)
C49 C48 C56 N9 -174.6(6)
C47 C48 C56 C55 -178.0(6)
C49 C48 C56 C55 3.8(9)
N10 C55 C56 N9 -3.4(8)
C51 C55 C56 N9 176.0(5)
N10 C55 C56 C48 178.1(5)
C51 C55 C56 C48 -2.5(8)
